data_7226773
loop_
_publ_author_name
'Lai, Felcia'
'Du, Jonathan J.'
'Williams, Peter A.'
'V\'aradi, Linda'
'Baker, Daniel'
'Groundwater, Paul W.'
'Overgaard, Jacob'
'Platts, James A.'
'Hibbs, David E.'

_publ_section_title
;
 A comparison of the experimental and theoretical charge density
 distributions in two polymorphic modifications of piroxicam.
;
_journal_issue 41
_journal_name_full 'Physical chemistry chemical physics : PCCP'
_journal_page_first 28802
_journal_page_last 28818
_journal_paper_doi 10.1039/c6cp02690g
_journal_volume 18
_journal_year 2016
_chemical_formula_sum 'C15 H15 N3 O5 S'
_chemical_formula_weight 349.36
_chemical_name_common 'Piroxicam monohydrate'
_chemical_name_systematic 'Piroxicam monohydrate'
_space_group_crystal_system triclinic
_space_group_IT_number 2
_space_group_name_Hall '-P 1'
_space_group_name_H-M_alt 'P -1'
_symmetry_space_group_name_Hall '-P 1'
_symmetry_space_group_name_H-M 'P -1'
_atom_sites_solution_hydrogens difmap
_audit_creation_method SHELXL-2014/7
_audit_update_record
;
2016-04-14 deposited with the CCDC.
2016-09-09 downloaded from the CCDC.
;
_cell_angle_alpha 102.7800(10)
_cell_angle_beta 99.9850(10)
_cell_angle_gamma 108.7280(10)
_cell_formula_units_Z 4
_cell_length_a 10.34650(10)
_cell_length_b 12.71260(10)
_cell_length_c 12.80980(10)
_cell_measurement_reflns_used 999
_cell_measurement_temperature 150(2)
_cell_measurement_theta_max 65.17
_cell_measurement_theta_min 2.76
_cell_volume 1500.67(3)
_computing_cell_refinement 'CrysalisPro (Agilent technologies)'
_computing_data_collection 'CrysalisPro (Agilent technologies)'
_computing_data_reduction 'CrysalisPro (Agilent technologies)'
_computing_molecular_graphics 'Ortep3 for Windows (Farrugia, 2013)'
_computing_structure_refinement 'SHELXL-2014/7 (Sheldrick, 2014)'
_computing_structure_solution 'SHELX-T (Sheldrick, 2015)'
_diffrn_ambient_temperature 150(2)
_diffrn_measured_fraction_theta_full 0.995
_diffrn_measured_fraction_theta_max 0.924
_diffrn_measurement_device_type 'Agilent Technologies SuperNova CCD'
_diffrn_measurement_method \w-scans
_diffrn_radiation_type MoK\a
_diffrn_radiation_wavelength 0.71073
_diffrn_reflns_av_unetI/netI 0.0227
_diffrn_reflns_Laue_measured_fraction_full 0.995
_diffrn_reflns_Laue_measured_fraction_max 0.924
_diffrn_reflns_limit_h_max 22
_diffrn_reflns_limit_h_min 0
_diffrn_reflns_limit_k_max 26
_diffrn_reflns_limit_k_min -28
_diffrn_reflns_limit_l_max 35
_diffrn_reflns_limit_l_min -28
_diffrn_reflns_number 31883
_diffrn_reflns_point_group_measured_fraction_full 0.995
_diffrn_reflns_point_group_measured_fraction_max 0.924
_diffrn_reflns_theta_full 25.000
_diffrn_reflns_theta_max 52.157
_diffrn_reflns_theta_min 2.763
_exptl_absorpt_coefficient_mu 0.249
_exptl_absorpt_correction_type none
_exptl_crystal_colour yellow
_exptl_crystal_density_diffrn 1.546
_exptl_crystal_description prism
_exptl_crystal_F_000 728
_refine_diff_density_max 0.684
_refine_diff_density_min -0.736
_refine_diff_density_rms 0.077
_refine_ls_extinction_method none
_refine_ls_goodness_of_fit_ref 1.066
_refine_ls_hydrogen_treatment refall
_refine_ls_matrix_type full
_refine_ls_number_parameters 553
_refine_ls_number_reflns 31883
_refine_ls_number_restraints 31
_refine_ls_restrained_S_all 1.065
_refine_ls_R_factor_all 0.0515
_refine_ls_R_factor_gt 0.0367
_refine_ls_shift/su_max 0.383
_refine_ls_shift/su_mean 0.006
_refine_ls_structure_factor_coef Fsqd
_refine_ls_weighting_details 'w=1/[\s^2^(Fo^2^)+(0.0570P)^2^+0.1142P] where P=(Fo^2^+2Fc^2^)/3'
_refine_ls_weighting_scheme calc
_refine_ls_wR_factor_gt 0.1011
_refine_ls_wR_factor_ref 0.1121
_reflns_Friedel_coverage 0.000
_reflns_number_gt 25208
_reflns_number_total 31883
_reflns_threshold_expression 'I > 2\s(I)'
_cod_data_source_file c6cp02690g2.cif
_cod_data_source_block poly_xprep
_cod_depositor_comments 'Adding full bibliography for 7226772--7226773.cif.'
_cod_original_cell_volume 1500.67(2)
_cod_database_code 7226773
_shelx_shelxl_version_number 2014/7
_shelx_space_group_comment
;
The symmetry employed for this shelxl refinement is uniquely defined
by the following loop, which should always be used as a source of
symmetry information in preference to the above space-group names.
They are only intended as comments.
;

loop_
_space_group_symop_operation_xyz
'x, y, z'
'-x, -y, -z'

loop_
_atom_site_label
_atom_site_type_symbol
_atom_site_fract_x
_atom_site_fract_y
_atom_site_fract_z
_atom_site_U_iso_or_equiv
_atom_site_adp_type
_atom_site_occupancy
_atom_site_site_symmetry_order
_atom_site_calc_flag
_atom_site_refinement_flags_posn
S1 S 0.24959(2) 0.28118(2) 0.47948(2) 0.01276(2) Uani 1 1 d .
O1 O 0.20832(5) 0.16321(3) 0.41194(3) 0.01821(6) Uani 1 1 d .
O2 O 0.39746(4) 0.34710(4) 0.53119(3) 0.01770(6) Uani 1 1 d .
O3 O 0.14804(4) 0.57354(3) 0.62030(3) 0.01483(5) Uani 1 1 d .
O4 O 0.28408(4) 0.54788(3) 0.33066(3) 0.01404(5) Uani 1 1 d .
N1 N 0.18966(4) 0.35274(3) 0.40474(3) 0.01231(5) Uani 1 1 d .
N2 N 0.25256(4) 0.66431(3) 0.48188(2) 0.01383(5) Uani 1 1 d D
N3 N 0.34838(4) 0.77686(2) 0.37083(3) 0.01566(6) Uani 1 1 d D
C1 C 0.20259(5) 0.46612(3) 0.46874(4) 0.01220(5) Uani 1 1 d .
C2 C 0.15612(5) 0.48003(3) 0.56671(4) 0.01231(5) Uani 1 1 d .
C3 C 0.11902(5) 0.38068(4) 0.61489(4) 0.01265(6) Uani 1 1 d .
C4 C 0.05091(4) 0.38690(2) 0.70034(4) 0.01478(6) Uani 1 1 d D
C5 C 0.01972(4) 0.29836(4) 0.75031(3) 0.01695(7) Uani 1 1 d D
C6 C 0.05605(5) 0.20191(3) 0.71558(3) 0.01815(7) Uani 1 1 d D
C7 C 0.12413(4) 0.19414(2) 0.63104(4) 0.01693(7) Uani 1 1 d D
C8 C 0.15596(5) 0.28372(4) 0.58224(4) 0.01357(6) Uani 1 1 d .
C9 C 0.24999(4) 0.55816(3) 0.42067(4) 0.01191(5) Uani 1 1 d .
C10 C 0.28483(5) 0.76414(4) 0.45306(4) 0.01301(6) Uani 1 1 d .
C11 C 0.25357(4) 0.85763(4) 0.50912(2) 0.01643(7) Uani 1 1 d D
C12 C 0.28407(4) 0.95660(3) 0.47580(4) 0.02023(9) Uani 1 1 d D
C13 C 0.34767(6) 0.96576(2) 0.38801(3) 0.02117(9) Uani 1 1 d D
C14 C 0.38043(4) 0.87435(4) 0.33786(3) 0.01972(8) Uani 1 1 d D
C15 C 0.05350(3) 0.28589(2) 0.31945(2) 0.01660(7) Uani 1 1 d D
H4 H 0.02050(5) 0.46052(3) 0.72623(15) 0.027(3) Uiso 1 1 d D
H5 H -0.02928(5) 0.3103(2) 0.81789(3) 0.037(3) Uiso 1 1 d D
H6 H 0.0354(10) 0.13287(3) 0.75442(4) 0.032(3) Uiso 1 1 d D
H7 H 0.15612(5) 0.12171(3) 0.60376(14) 0.040(3) Uiso 1 1 d D
H11 H 0.20765(6) 0.8503(2) 0.57827(3) 0.035(3) Uiso 1 1 d D
H12 H 0.26057(5) 1.02748(3) 0.52172(6) 0.039(3) Uiso 1 1 d D
H13 H 0.3724(13) 1.04313(3) 0.36097(4) 0.039(3) Uiso 1 1 d D
H14 H 0.43154(5) 0.8712(8) 0.27089(3) 0.031(3) Uiso 1 1 d D
H15A H -0.03430(3) 0.2719(8) 0.35389(4) 0.035(3) Uiso 1 1 d D
H15B H 0.05993(7) 0.20789(3) 0.27458(7) 0.029(3) Uiso 1 1 d D
H15C H 0.04394(19) 0.33381(3) 0.26259(3) 0.032(3) Uiso 1 1 d D
H2A H 0.20704(6) 0.65574(19) 0.54468(3) 0.062(4) Uiso 1 1 d D
H3A H 0.37503(5) 0.71110(3) 0.33376(8) 0.070(5) Uiso 1 1 d D
S1' S 0.72493(2) 1.01008(2) 0.18744(2) 0.01153(2) Uani 1 1 d .
O1' O 0.67633(4) 1.10490(3) 0.20927(3) 0.01615(6) Uani 1 1 d .
O2' O 0.83218(4) 1.00700(3) 0.27329(3) 0.01550(5) Uani 1 1 d .
O3' O 0.73626(4) 0.69655(3) -0.00225(3) 0.01634(6) Uani 1 1 d .
O4' O 0.49077(4) 0.69695(3) 0.22519(4) 0.01721(6) Uani 1 1 d .
N1' N 0.58842(4) 0.88799(3) 0.15145(3) 0.01184(5) Uani 1 1 d .
N2' N 0.59947(3) 0.59716(3) 0.12305(2) 0.01377(5) Uani 1 1 d D
N3' N 0.50136(3) 0.49504(2) 0.24080(3) 0.01400(5) Uani 1 1 d D
C1' C 0.62318(4) 0.78732(3) 0.11371(4) 0.01178(5) Uani 1 1 d .
C2' C 0.70567(5) 0.78418(3) 0.03761(4) 0.01225(5) Uani 1 1 d .
C3' C 0.76351(5) 0.89027(4) 0.00140(4) 0.01251(6) Uani 1 1 d .
C4' C 0.80576(5) 0.88063(2) -0.09710(3) 0.01511(6) Uani 1 1 d D
C5' C 0.86135(4) 0.97870(4) -0.13124(2) 0.01695(7) Uani 1 1 d D
C6' C 0.87737(5) 1.08847(3) -0.06663(3) 0.01709(7) Uani 1 1 d D
C7' C 0.83649(4) 1.10040(2) 0.03210(3) 0.01460(6) Uani 1 1 d D
C8' C 0.78030(5) 1.00157(4) 0.06468(4) 0.01241(5) Uani 1 1 d .
C9' C 0.56541(5) 0.69389(3) 0.15899(4) 0.01233(6) Uani 1 1 d .
C10' C 0.57561(5) 0.50453(3) 0.16454(4) 0.01230(6) Uani 1 1 d .
C11' C 0.63124(3) 0.41925(3) 0.13083(2) 0.01460(6) Uani 1 1 d D
C12' C 0.60992(3) 0.32979(2) 0.17814(4) 0.01650(7) Uani 1 1 d D
C13' C 0.53089(5) 0.32222(2) 0.25689(3) 0.01734(7) Uani 1 1 d D
C14' C 0.47823(3) 0.40705(4) 0.28742(3) 0.01674(7) Uani 1 1 d D
C15' C 0.45666(3) 0.88654(2) 0.08286(2) 0.01577(7) Uani 1 1 d D
H4' H 0.79326(10) 0.79543(3) -0.14694(7) 0.029(3) Uiso 1 1 d D
H5' H 0.89330(6) 0.9708(9) -0.20787(3) 0.031(3) Uiso 1 1 d D
H6' H 0.92384(15) 1.16521(3) -0.09143(5) 0.026(3) Uiso 1 1 d D
H7' H 0.84787(10) 1.18392(3) 0.08488(7) 0.034(3) Uiso 1 1 d D
H11' H 0.69363(5) 0.4269(4) 0.07121(3) 0.038(3) Uiso 1 1 d D
H12' H 0.65843(4) 0.26778(3) 0.15332(12) 0.032(3) Uiso 1 1 d D
H13' H 0.5149(8) 0.25322(3) 0.29574(4) 0.023(2) Uiso 1 1 d D
H14' H 0.41456(4) 0.4099(3) 0.34600(3) 0.039(3) Uiso 1 1 d D
H15D H 0.46399(14) 0.88999(11) 0.00216(3) 0.028(3) Uiso 1 1 d D
H15E H 0.42973(5) 0.95597(3) 0.12232(7) 0.025(3) Uiso 1 1 d D
H15F H 0.37571(7) 0.80630(4) 0.07391(10) 0.029(3) Uiso 1 1 d D
H2A' H 0.65972(5) 0.6074(3) 0.06920(3) 0.055(4) Uiso 1 1 d D
H3A' H 0.46076(4) 0.55627(3) 0.26327(13) 0.045(4) Uiso 1 1 d D
O1W O 0.86596(3) 0.56249(3) -0.10682(2) 0.02379(8) Uani 1 1 d D
HW1A H 0.81879(3) 0.61417(3) -0.07763(4) 0.069(5) Uiso 1 1 d D
HW1B H 0.80860(6) 0.51479(4) -0.18256(2) 0.057(4) Uiso 1 1 d D
O2W O 1.15184(3) 0.63692(2) 0.02470(3) 0.02815(9) Uani 1 1 d D
HW2A H 1.05956(4) 0.6100(2) -0.02986(5) 0.052(4) Uiso 1 1 d D
HW2B H 1.15716(12) 0.57239(3) 0.05365(5) 0.044(4) Uiso 1 1 d D

loop_
_atom_site_aniso_label
_atom_site_aniso_U_11
_atom_site_aniso_U_22
_atom_site_aniso_U_33
_atom_site_aniso_U_23
_atom_site_aniso_U_13
_atom_site_aniso_U_12
S1 0.01545(4) 0.01197(4) 0.01364(4) 0.00472(3) 0.00564(3) 0.00715(3)
O1 0.02740(17) 0.01230(11) 0.01867(14) 0.00495(10) 0.00878(13) 0.01060(11)
O2 0.01486(12) 0.02170(14) 0.01804(14) 0.00612(11) 0.00471(11) 0.00846(11)
O3 0.02010(13) 0.01212(10) 0.01475(12) 0.00382(9) 0.00749(10) 0.00784(10)
O4 0.01810(13) 0.01289(10) 0.01294(11) 0.00429(9) 0.00652(10) 0.00656(9)
N1 0.01510(12) 0.00968(10) 0.01235(12) 0.00303(9) 0.00377(10) 0.00500(9)
N2 0.01965(14) 0.01029(10) 0.01345(13) 0.00416(9) 0.00666(11) 0.00642(10)
N3 0.02241(16) 0.01245(12) 0.01707(15) 0.00634(10) 0.01046(12) 0.00885(11)
C1 0.01508(14) 0.00999(11) 0.01230(13) 0.00335(10) 0.00478(11) 0.00503(10)
C2 0.01404(13) 0.01114(12) 0.01254(13) 0.00359(10) 0.00430(11) 0.00529(10)
C3 0.01427(14) 0.01222(12) 0.01303(14) 0.00467(10) 0.00495(11) 0.00567(11)
C4 0.01648(15) 0.01574(14) 0.01482(15) 0.00592(12) 0.00673(12) 0.00725(12)
C5 0.01937(17) 0.01878(16) 0.01716(17) 0.00875(14) 0.00881(14) 0.00852(14)
C6 0.02194(19) 0.01871(17) 0.02005(19) 0.01108(15) 0.00997(15) 0.00981(15)
C7 0.02182(18) 0.01632(15) 0.01905(18) 0.00969(13) 0.00937(15) 0.01034(14)
C8 0.01597(15) 0.01338(13) 0.01469(15) 0.00621(11) 0.00619(12) 0.00731(11)
C9 0.01362(13) 0.01041(11) 0.01204(13) 0.00325(10) 0.00371(10) 0.00483(10)
C10 0.01671(15) 0.01090(12) 0.01308(14) 0.00407(10) 0.00552(11) 0.00614(11)
C11 0.02318(19) 0.01263(13) 0.01713(17) 0.00474(12) 0.00967(14) 0.00894(13)
C12 0.0300(2) 0.01423(15) 0.0236(2) 0.00752(14) 0.01374(18) 0.01276(16)
C13 0.0321(3) 0.01513(16) 0.0251(2) 0.01074(15) 0.0155(2) 0.01280(17)
C14 0.0297(2) 0.01548(15) 0.0217(2) 0.00961(14) 0.01468(18) 0.01155(16)
C15 0.01706(16) 0.01276(13) 0.01680(17) 0.00193(12) 0.00122(13) 0.00483(12)
S1' 0.01451(4) 0.00917(3) 0.01155(4) 0.00338(3) 0.00343(3) 0.00506(3)
O1' 0.02224(14) 0.01113(10) 0.01847(14) 0.00510(9) 0.00754(11) 0.00902(10)
O2' 0.01782(13) 0.01380(11) 0.01314(12) 0.00362(9) 0.00055(10) 0.00576(10)
O3' 0.02231(15) 0.01292(11) 0.01845(14) 0.00512(10) 0.01103(12) 0.00934(10)
O4' 0.02307(15) 0.01475(12) 0.02153(15) 0.00887(11) 0.01420(13) 0.01037(11)
N1' 0.01316(11) 0.01009(10) 0.01368(12) 0.00409(9) 0.00435(9) 0.00537(9)
N2' 0.01848(14) 0.01043(10) 0.01564(13) 0.00504(9) 0.00829(11) 0.00682(10)
N3' 0.01719(14) 0.01162(11) 0.01614(14) 0.00580(10) 0.00733(11) 0.00653(10)
C1' 0.01416(13) 0.00989(11) 0.01285(13) 0.00388(10) 0.00520(11) 0.00532(10)
C2' 0.01442(13) 0.01081(11) 0.01262(13) 0.00368(10) 0.00504(11) 0.00524(10)
C3' 0.01349(13) 0.01190(12) 0.01286(14) 0.00430(10) 0.00467(11) 0.00463(10)
C4' 0.01686(15) 0.01508(14) 0.01426(15) 0.00489(12) 0.00667(12) 0.00540(12)
C5' 0.01862(17) 0.01794(16) 0.01638(17) 0.00761(13) 0.00785(14) 0.00618(13)
C6' 0.01868(17) 0.01610(15) 0.01887(18) 0.00904(13) 0.00753(14) 0.00565(13)
C7' 0.01534(15) 0.01256(13) 0.01654(16) 0.00621(11) 0.00466(12) 0.00456(11)
C8' 0.01339(13) 0.01159(12) 0.01289(14) 0.00456(10) 0.00386(11) 0.00466(10)
C9' 0.01482(14) 0.01047(11) 0.01334(14) 0.00410(10) 0.00534(11) 0.00565(10)
C10' 0.01419(13) 0.00994(11) 0.01321(14) 0.00336(10) 0.00425(11) 0.00482(10)
C11' 0.01737(15) 0.01177(12) 0.01593(16) 0.00336(11) 0.00509(12) 0.00724(11)
C12' 0.01962(17) 0.01182(13) 0.01870(17) 0.00398(12) 0.00354(14) 0.00787(12)
C13' 0.02038(18) 0.01258(14) 0.02018(19) 0.00710(13) 0.00458(15) 0.00654(13)
C14' 0.01983(17) 0.01399(14) 0.01943(18) 0.00823(13) 0.00793(14) 0.00662(13)
C15' 0.01471(15) 0.01561(14) 0.01829(17) 0.00611(13) 0.00358(13) 0.00704(12)
O1W 0.02732(19) 0.02841(19) 0.01788(15) 0.00196(14) 0.00385(14) 0.01769(16)
O2W 0.02256(19) 0.02510(19) 0.0352(3) 0.00988(18) 0.00818(18) 0.00603(15)

loop_
_atom_type_symbol
_atom_type_description
_atom_type_scat_dispersion_real
_atom_type_scat_dispersion_imag
_atom_type_scat_source
C C 0.0033 0.0016 'International Tables Vol C Tables 4.2.6.8 and 6.1.1.4'
H H 0.0000 0.0000 'International Tables Vol C Tables 4.2.6.8 and 6.1.1.4'
N N 0.0061 0.0033 'International Tables Vol C Tables 4.2.6.8 and 6.1.1.4'
O O 0.0106 0.0060 'International Tables Vol C Tables 4.2.6.8 and 6.1.1.4'
S S 0.1246 0.1234 'International Tables Vol C Tables 4.2.6.8 and 6.1.1.4'

loop_
_geom_angle_atom_site_label_1
_geom_angle_atom_site_label_2
_geom_angle_atom_site_label_3
_geom_angle
O2 S1 O1 118.12(2)
O2 S1 N1 108.16(2)
O1 S1 N1 108.69(2)
O2 S1 C8 109.00(2)
O1 S1 C8 109.34(2)
N1 S1 C8 102.38(2)
C1 N1 C15 114.72(3)
C1 N1 S1 113.54(3)
C15 N1 S1 116.47(3)
C10 N2 C9 126.52(3)
C10 N2 H2A 120.82(14)
C9 N2 H2A 111.52(13)
C10 N3 C14 123.06(3)
C10 N3 H3A 117.85(6)
C14 N3 H3A 119.07(6)
C2 C1 C9 123.19(3)
C2 C1 N1 120.65(4)
C9 C1 N1 115.82(4)
O3 C2 C1 124.51(4)
O3 C2 C3 116.52(4)
C1 C2 C3 118.91(3)
C4 C3 C8 118.24(4)
C4 C3 C2 118.88(3)
C8 C3 C2 122.80(4)
C5 C4 C3 120.59(3)
C5 C4 H4 119.95(10)
C3 C4 H4 119.44(10)
C4 C5 C6 120.20(3)
C4 C5 H5 116.74(15)
C6 C5 H5 123.02(16)
C7 C6 C5 120.14(3)
C7 C6 H6 118.1(4)
C5 C6 H6 121.7(4)
C6 C7 C8 119.19(3)
C6 C7 H7 121.93(9)
C8 C7 H7 118.85(9)
C7 C8 C3 121.62(4)
C7 C8 S1 120.86(3)
C3 C8 S1 117.48(3)
O4 C9 N2 120.95(4)
O4 C9 C1 125.21(4)
N2 C9 C1 113.82(4)
N3 C10 N2 121.00(3)
N3 C10 C11 118.35(4)
N2 C10 C11 120.65(4)
C12 C11 C10 119.22(3)
C12 C11 H11 121.67(14)
C10 C11 H11 119.10(14)
C11 C12 C13 120.80(3)
C11 C12 H12 117.32(5)
C13 C12 H12 121.85(6)
C14 C13 C12 118.20(3)
C14 C13 H13 120.2(5)
C12 C13 H13 121.6(5)
N3 C14 C13 120.32(3)
N3 C14 H14 114.2(5)
C13 C14 H14 125.5(5)
N1 C15 H15A 112.37(7)
N1 C15 H15B 107.50(5)
H15A C15 H15B 113.4(5)
N1 C15 H15C 107.83(8)
H15A C15 H15C 108.9(5)
H15B C15 H15C 106.59(8)
O2' S1' O1' 118.33(2)
O2' S1' N1' 108.55(2)
O1' S1' N1' 108.51(2)
O2' S1' C8' 109.36(2)
O1' S1' C8' 109.30(2)
N1' S1' C8' 101.46(2)
C1' N1' C15' 115.21(3)
C1' N1' S1' 112.82(3)
C15' N1' S1' 115.57(2)
C10' N2' C9' 126.32(3)
C10' N2' H2A' 121.0(2)
C9' N2' H2A' 112.1(2)
C10' N3' C14' 123.03(3)
C10' N3' H3A' 117.86(10)
C14' N3' H3A' 119.10(9)
C2' C1' C9' 124.58(3)
C2' C1' N1' 120.75(4)
C9' C1' N1' 114.66(3)
O3' C2' C1' 124.08(4)
O3' C2' C3' 117.45(4)
C1' C2' C3' 118.46(3)
C4' C3' C8' 117.86(4)
C4' C3' C2' 119.92(3)
C8' C3' C2' 122.20(4)
C5' C4' C3' 120.62(3)
C5' C4' H4' 120.59(6)
C3' C4' H4' 118.79(6)
C4' C5' C6' 120.39(3)
C4' C5' H5' 120.4(6)
C6' C5' H5' 119.2(6)
C7' C6' C5' 120.07(3)
C7' C6' H6' 119.31(5)
C5' C6' H6' 120.60(5)
C8' C7' C6' 118.85(3)
C8' C7' H7' 118.75(5)
C6' C7' H7' 122.40(6)
C7' C8' C3' 122.20(4)
C7' C8' S1' 121.26(3)
C3' C8' S1' 116.54(3)
O4' C9' N2' 121.29(4)
O4' C9' C1' 124.05(4)
N2' C9' C1' 114.65(3)
N3' C10' N2' 120.46(3)
N3' C10' C11' 118.79(4)
N2' C10' C11' 120.72(4)
C12' C11' C10' 118.96(3)
C12' C11' H11' 121.3(3)
C10' C11' H11' 119.7(3)
C11' C12' C13' 120.64(3)
C11' C12' H12' 117.16(8)
C13' C12' H12' 122.19(8)
C14' C13' C12' 118.58(3)
C14' C13' H13' 120.0(3)
C12' C13' H13' 121.3(3)
N3' C14' C13' 119.97(3)
N3' C14' H14' 114.6(2)
C13' C14' H14' 125.4(2)
N1' C15' H15D 112.31(9)
N1' C15' H15E 110.72(5)
H15D C15' H15E 109.93(11)
N1' C15' H15F 106.92(6)
H15D C15' H15F 107.32(9)
H15E C15' H15F 109.51(6)
HW1A O1W HW1B 107.628(2)
HW2A O2W HW2B 108.48(15)

loop_
_geom_bond_atom_site_label_1
_geom_bond_atom_site_label_2
_geom_bond_distance
S1 O2 1.4358(4)
S1 O1 1.4376(4)
S1 N1 1.6341(4)
S1 C8 1.7652(5)
O3 C2 1.2704(5)
O4 C9 1.2550(6)
N1 C1 1.4432(5)
N1 C15 1.4789(4)
N2 C10 1.3551(6)
N2 C9 1.3922(5)
N2 H2A 1.009000(13)
N3 C10 1.3472(6)
N3 C14 1.3568(6)
N3 H3A 1.009000(14)
C1 C2 1.4154(6)
C1 C9 1.4296(6)
C2 C3 1.4964(6)
C3 C4 1.4021(6)
C3 C8 1.4036(6)
C4 C5 1.3921(6)
C4 H4 1.083000(16)
C5 C6 1.3984(6)
C5 H5 1.083000(14)
C6 C7 1.3931(6)
C6 H6 1.08300(4)
C7 C8 1.3933(6)
C7 H7 1.083000(17)
C10 C11 1.4081(5)
C11 C12 1.3762(6)
C11 H11 1.08300(3)
C12 C13 1.4059(6)
C12 H12 1.083000(17)
C13 C14 1.3696(6)
C13 H13 1.08300(7)
C14 H14 1.08300(4)
C15 H15A 1.059000(18)
C15 H15B 1.059000(17)
C15 H15C 1.058999(17)
S1' O2' 1.4374(4)
S1' O1' 1.4397(3)
S1' N1' 1.6329(4)
S1' C8' 1.7577(5)
O3' C2' 1.2777(5)
O4' C9' 1.2444(6)
N1' C1' 1.4432(5)
N1' C15' 1.4807(5)
N2' C10' 1.3659(6)
N2' C9' 1.3901(5)
N2' H2A' 1.00900(2)
N3' C10' 1.3460(6)
N3' C14' 1.3558(6)
N3' H3A' 1.009000(14)
C1' C2' 1.4049(6)
C1' C9' 1.4400(6)
C2' C3' 1.4989(6)
C3' C4' 1.3984(6)
C3' C8' 1.4054(6)
C4' C5' 1.3946(6)
C4' H4' 1.083001(18)
C5' C6' 1.3974(6)
C5' H5' 1.08300(4)
C6' C7' 1.3940(6)
C6' H6' 1.08300(2)
C7' C8' 1.3920(6)
C7' H7' 1.08300(3)
C10' C11' 1.4045(5)
C11' C12' 1.3783(6)
C11' H11' 1.08300(2)
C12' C13' 1.4050(7)
C12' H12' 1.08300(2)
C13' C14' 1.3702(6)
C13' H13' 1.083000(15)
C14' H14' 1.083000(15)
C15' H15D 1.059000(13)
C15' H15E 1.05900(3)
C15' H15F 1.05900(3)
O1W HW1A 0.98500(2)
O1W HW1B 0.985001(19)
O2W HW2A 0.985001(19)
O2W HW2B 0.985000(13)

loop_
_geom_hbond_atom_site_label_D
_geom_hbond_atom_site_label_H
_geom_hbond_atom_site_label_A
_geom_hbond_distance_DH
_geom_hbond_distance_HA
_geom_hbond_distance_DA
_geom_hbond_angle_DHA
_geom_hbond_site_symmetry_A
C7 H7 O2' 1.0830(0) 2.5246(15) 3.1907(5) 118.80(11) 2_666
C11 H11 S1' 1.0830(0) 2.9609(9) 3.8151(3) 136.02(10) 2_676
C11 H11 O1' 1.0830(0) 2.6297(7) 3.4462(5) 131.69(5) 2_676
C11 H11 O2' 1.0830(0) 2.5103(18) 3.3516(5) 133.73(17) 2_676
C14 H14 O4' 1.0830(0) 2.460(9) 3.0426(5) 112.4(6) .
C14 H14 N1' 1.0830(0) 2.4092(6) 3.4768(5) 168.38(13) .
C15 H15A O3 1.0590(0) 2.585(9) 3.2370(4) 119.2(7) 2_566
N2 H2A O3 1.0090(0) 1.6267(15) 2.5326(5) 146.9(2) .
N3 H3A O4 1.0090(0) 1.9721(6) 2.6750(4) 124.40(6) .
N3 H3A O4' 1.0090(0) 2.0016(8) 2.7855(5) 132.62(7) .
C11' H11' O2W 1.0830(0) 2.408(3) 3.3863(5) 149.6(4) 2_765
C14' H14' S1 1.0830(0) 2.995(2) 3.9419(4) 146.3(3) .
C14' H14' O4 1.0830(0) 2.553(4) 3.1310(5) 112.4(2) .
C14' H14' N1 1.0830(0) 2.5045(7) 3.5129(5) 154.48(10) .
C15' H15F O2W 1.0590(0) 2.4676(4) 3.5048(4) 166.09(8) 1_455
N2' H2A' O3' 1.0090(0) 1.698(2) 2.5909(5) 145.1(3) .
N3' H3A' O4 1.0090(0) 2.1356(9) 2.8906(5) 130.11(8) .
N3' H3A' O4' 1.0090(0) 1.9013(11) 2.6535(5) 128.87(11) .
O1W HW1A O3' 0.9850(0) 1.7808(4) 2.7535(4) 168.73(5) .
O1W HW1B O4 0.9850(0) 1.8338(4) 2.8067(4) 168.86(6) 2_665
O2W HW2A O1W 0.9850(0) 1.9036(4) 2.8727(4) 167.28(8) .
O2W HW2B O1W 0.9850(0) 1.9418(5) 2.9178(5) 170.52(11) 2_765
C7 H7 O2' 1.0830(0) 2.5246(15) 3.1907(5) 118.80(11) 2_666
C11 H11 S1' 1.0830(0) 2.9609(9) 3.8151(3) 136.02(10) 2_676
C11 H11 O1' 1.0830(0) 2.6297(7) 3.4462(5) 131.69(5) 2_676
C11 H11 O2' 1.0830(0) 2.5103(18) 3.3516(5) 133.73(17) 2_676
C14 H14 O4' 1.0830(0) 2.460(9) 3.0426(5) 112.4(6) .
C14 H14 N1' 1.0830(0) 2.4092(6) 3.4768(5) 168.38(13) .
C15 H15A O3 1.0590(0) 2.585(9) 3.2370(4) 119.2(7) 2_566
N2 H2A O3 1.0090(0) 1.6267(15) 2.5326(5) 146.9(2) .
N3 H3A O4 1.0090(0) 1.9721(6) 2.6750(4) 124.40(6) .
N3 H3A O4' 1.0090(0) 2.0016(8) 2.7855(5) 132.62(7) .
C11' H11' O2W 1.0830(0) 2.408(3) 3.3863(5) 149.6(4) 2_765
C14' H14' S1 1.0830(0) 2.995(2) 3.9419(4) 146.3(3) .
C14' H14' O4 1.0830(0) 2.553(4) 3.1310(5) 112.4(2) .
C14' H14' N1 1.0830(0) 2.5045(7) 3.5129(5) 154.48(10) .
C15' H15F O2W 1.0590(0) 2.4676(4) 3.5048(4) 166.09(8) 1_455
N2' H2A' O3' 1.0090(0) 1.698(2) 2.5909(5) 145.1(3) .
N3' H3A' O4 1.0090(0) 2.1356(9) 2.8906(5) 130.11(8) .
N3' H3A' O4' 1.0090(0) 1.9013(11) 2.6535(5) 128.87(11) .
O1W HW1A O3' 0.9850(0) 1.7808(4) 2.7535(4) 168.73(5) .
O1W HW1B O4 0.9850(0) 1.8338(4) 2.8067(4) 168.86(6) 2_665
O2W HW2A O1W 0.9850(0) 1.9036(4) 2.8727(4) 167.28(8) .
O2W HW2B O1W 0.9850(0) 1.9418(5) 2.9178(5) 170.52(11) 2_765

loop_
_geom_torsion_atom_site_label_1
_geom_torsion_atom_site_label_2
_geom_torsion_atom_site_label_3
_geom_torsion_atom_site_label_4
_geom_torsion
O2 S1 N1 C1 -61.06(4)
O1 S1 N1 C1 169.55(3)
C8 S1 N1 C1 53.95(4)
O2 S1 N1 C15 162.35(3)
O1 S1 N1 C15 32.96(4)
C8 S1 N1 C15 -82.65(3)
C15 N1 C1 C2 88.42(5)
S1 N1 C1 C2 -48.96(5)
C15 N1 C1 C9 -85.18(5)
S1 N1 C1 C9 137.44(3)
C9 C1 C2 O3 1.89(7)
N1 C1 C2 O3 -171.22(4)
C9 C1 C2 C3 -175.42(4)
N1 C1 C2 C3 11.47(6)
O3 C2 C3 C4 13.06(6)
C1 C2 C3 C4 -169.41(4)
O3 C2 C3 C8 -163.55(4)
C1 C2 C3 C8 13.97(6)
C8 C3 C4 C5 -0.67(6)
C2 C3 C4 C5 -177.43(4)
C3 C4 C5 C6 -0.05(6)
C4 C5 C6 C7 0.24(6)
C5 C6 C7 C8 0.31(6)
C6 C7 C8 C3 -1.07(7)
C6 C7 C8 S1 176.96(3)
C4 C3 C8 C7 1.24(7)
C2 C3 C8 C7 177.87(4)
C4 C3 C8 S1 -176.85(3)
C2 C3 C8 S1 -0.22(6)
O2 S1 C8 C7 -94.91(4)
O1 S1 C8 C7 35.57(5)
N1 S1 C8 C7 150.70(4)
O2 S1 C8 C3 83.20(4)
O1 S1 C8 C3 -146.32(4)
N1 S1 C8 C3 -31.19(4)
C10 N2 C9 O4 2.55(7)
C10 N2 C9 C1 -175.94(4)
C2 C1 C9 O4 -175.57(4)
N1 C1 C9 O4 -2.15(7)
C2 C1 C9 N2 2.84(6)
N1 C1 C9 N2 176.26(4)
C14 N3 C10 N2 178.82(4)
C14 N3 C10 C11 -1.65(6)
C9 N2 C10 N3 -14.70(7)
C9 N2 C10 C11 165.78(4)
N3 C10 C11 C12 2.28(6)
N2 C10 C11 C12 -178.19(4)
C10 C11 C12 C13 -0.96(6)
C11 C12 C13 C14 -1.03(7)
C10 N3 C14 C13 -0.38(6)
C12 C13 C14 N3 1.71(7)
O2' S1' N1' C1' -57.83(4)
O1' S1' N1' C1' 172.37(3)
C8' S1' N1' C1' 57.32(3)
O2' S1' N1' C15' 166.65(3)
O1' S1' N1' C15' 36.84(3)
C8' S1' N1' C15' -78.21(3)
C15' N1' C1' C2' 89.22(5)
S1' N1' C1' C2' -46.48(5)
C15' N1' C1' C9' -90.00(4)
S1' N1' C1' C9' 134.30(3)
C9' C1' C2' O3' 1.69(7)
N1' C1' C2' O3' -177.44(4)
C9' C1' C2' C3' -177.50(4)
N1' C1' C2' C3' 3.36(6)
O3' C2' C3' C4' 21.12(6)
C1' C2' C3' C4' -159.63(4)
O3' C2' C3' C8' -157.43(4)
C1' C2' C3' C8' 21.82(6)
C8' C3' C4' C5' -0.62(7)
C2' C3' C4' C5' -179.23(4)
C3' C4' C5' C6' 0.84(7)
C4' C5' C6' C7' -0.61(7)
C5' C6' C7' C8' 0.17(7)
C6' C7' C8' C3' 0.03(7)
C6' C7' C8' S1' -179.35(3)
C4' C3' C8' C7' 0.19(7)
C2' C3' C8' C7' 178.77(4)
C4' C3' C8' S1' 179.59(3)
C2' C3' C8' S1' -1.83(6)
O2' S1' C8' C7' -100.68(4)
O1' S1' C8' C7' 30.32(4)
N1' S1' C8' C7' 144.79(4)
O2' S1' C8' C3' 79.91(4)
O1' S1' C8' C3' -149.09(4)
N1' S1' C8' C3' -34.63(4)
C10' N2' C9' O4' -9.80(7)
C10' N2' C9' C1' 170.14(4)
C2' C1' C9' O4' -178.95(5)
N1' C1' C9' O4' 0.24(7)
C2' C1' C9' N2' 1.12(6)
N1' C1' C9' N2' -179.70(3)
C14' N3' C10' N2' -177.86(3)
C14' N3' C10' C11' 0.41(6)
C9' N2' C10' N3' 6.49(6)
C9' N2' C10' C11' -171.74(4)
N3' C10' C11' C12' -1.01(5)
N2' C10' C11' C12' 177.25(3)
C10' C11' C12' C13' 1.53(5)
C11' C12' C13' C14' -1.44(6)
C10' N3' C14' C13' -0.32(6)
C12' C13' C14' N3' 0.81(6)
